data_7043581
loop_
_publ_author_name
'Lee, Kyounghoon'
'Donahue, Courtney M.'
'Daly, Scott R.'

_publ_section_title
;
 Triaminoborane-bridged diphosphine complexes with Ni and Pd: coordination
 chemistry, structures, and ligand-centered reactivity
;
_journal_name_full 'Dalton Trans.'
_journal_paper_doi 10.1039/C7DT02144E
_journal_year 2017
_chemical_formula_moiety 'C33 H38 B Cl2 N3 O P2 Pd'
_chemical_formula_sum 'C33 H38 B Cl2 N3 O P2 Pd'
_chemical_formula_weight 742.71
_space_group_crystal_system monoclinic
_space_group_IT_number 14
_space_group_name_Hall '-P 2ybc'
_space_group_name_H-M_alt 'P 1 21/c 1'
_symmetry_space_group_name_Hall '-P 2ybc'
_symmetry_space_group_name_H-M 'P 1 21/c 1'
_atom_sites_solution_hydrogens mixed
_audit_creation_date 2017-05-17
_audit_creation_method
;
Olex2 1.2
(compiled 2017.03.28 svn.r3405 for OlexSys, GUI svn.r5337)
;
_audit_update_record
;
2017-06-30 deposited with the CCDC.
2017-07-03 downloaded from the CCDC.
;
_cell_angle_alpha 90
_cell_angle_beta 110.787(5)
_cell_angle_gamma 90
_cell_formula_units_Z 4
_cell_length_a 10.8193(11)
_cell_length_b 22.229(2)
_cell_length_c 14.5574(15)
_cell_measurement_reflns_used 9817
_cell_measurement_temperature 170(2)
_cell_measurement_theta_max 28.33
_cell_measurement_theta_min 2.21
_cell_volume 3273.2(6)
_computing_cell_refinement 'APEX II (Bruker-AXS, 2015)'
_computing_data_collection 'APEX II (Bruker-AXS, 2015)'
_computing_data_reduction 'APEX II (Bruker-AXS, 2015)'
_computing_molecular_graphics 'Olex2 (Dolomanov et al., 2009)'
_computing_publication_material 'Olex2 (Dolomanov et al., 2009)'
_computing_structure_refinement 'ShelXL (Sheldrick, 2015)'
_computing_structure_solution 'SHELXT 2014/5 (Sheldrick, 2014)'
_diffrn_ambient_temperature 170.15
_diffrn_measured_fraction_theta_full 0.999
_diffrn_measured_fraction_theta_max 0.998
_diffrn_measurement_device_type 'Bruker Nonius Kappa APEX II'
_diffrn_radiation_type MoK\a
_diffrn_radiation_wavelength 0.71073
_diffrn_reflns_av_R_equivalents 0.0229
_diffrn_reflns_av_unetI/netI 0.0155
_diffrn_reflns_Laue_measured_fraction_full 0.999
_diffrn_reflns_Laue_measured_fraction_max 0.998
_diffrn_reflns_limit_h_max 14
_diffrn_reflns_limit_h_min -14
_diffrn_reflns_limit_k_max 29
_diffrn_reflns_limit_k_min -29
_diffrn_reflns_limit_l_max 19
_diffrn_reflns_limit_l_min -19
_diffrn_reflns_number 43246
_diffrn_reflns_point_group_measured_fraction_full 0.999
_diffrn_reflns_point_group_measured_fraction_max 0.998
_diffrn_reflns_theta_full 26.000
_diffrn_reflns_theta_max 28.330
_diffrn_reflns_theta_min 2.212
_exptl_absorpt_coefficient_mu 0.860
_exptl_absorpt_correction_T_max 0.7457
_exptl_absorpt_correction_T_min 0.6958
_exptl_absorpt_correction_type multi-scan
_exptl_absorpt_process_details
;
SADABS-2014/5 (Bruker,2014/5) was used for absorption correction.
wR2(int) was 0.0416 before and 0.0358 after correction.
The Ratio of minimum to maximum transmission is 0.9331.
The \l/2 correction factor is 0.00150.
;
_exptl_crystal_colour colorless
_exptl_crystal_density_diffrn 1.507
_exptl_crystal_description 'irregular prism-like'
_exptl_crystal_F_000 1520
_exptl_crystal_size_max 0.39
_exptl_crystal_size_mid 0.22
_exptl_crystal_size_min 0.21
_refine_diff_density_max 0.425
_refine_diff_density_min -0.398
_refine_diff_density_rms 0.056
_refine_ls_extinction_method none
_refine_ls_goodness_of_fit_ref 1.056
_refine_ls_hydrogen_treatment mixed
_refine_ls_matrix_type full
_refine_ls_number_parameters 400
_refine_ls_number_reflns 8150
_refine_ls_number_restraints 0
_refine_ls_restrained_S_all 1.056
_refine_ls_R_factor_all 0.0241
_refine_ls_R_factor_gt 0.0212
_refine_ls_shift/su_max 0.003
_refine_ls_shift/su_mean 0.000
_refine_ls_structure_factor_coef Fsqd
_refine_ls_weighting_details 'w=1/[\s^2^(Fo^2^)+(0.0262P)^2^+1.7170P] where P=(Fo^2^+2Fc^2^)/3'
_refine_ls_weighting_scheme calc
_refine_ls_wR_factor_gt 0.0546
_refine_ls_wR_factor_ref 0.0564
_reflns_Friedel_coverage 0.000
_reflns_number_gt 7507
_reflns_number_total 8150
_reflns_threshold_expression 'I > 2\s(I)'
_cod_data_source_file c7dt02144e2.cif
_cod_data_source_block dal1715
_cod_database_code 7043581
_shelx_shelxl_version_number 2016/4
_shelx_space_group_comment
;
The symmetry employed for this shelxl refinement is uniquely defined
by the following loop, which should always be used as a source of
symmetry information in preference to the above space-group names.
They are only intended as comments.
;
_shelx_estimated_absorpt_t_max 0.840
_shelx_estimated_absorpt_t_min 0.730
_olex2_refinement_description
;
1. Fixed Uiso
 At 1.2 times of:
  All C(H) groups, All C(H,H) groups
2.a Secondary CH2 refined with riding coordinates:
 C1(H1a,H1b), C2(H2a,H2b), C3(H3a,H3b), C4(H4a,H4b), C5(H5a,H5b), C6(H6a,H6b),
 C7(H7a,H7b)
2.b Aromatic/amide H refined with riding coordinates:
 C8(H8), C12(H12), C13(H13), C14(H14), C15(H15), C16(H16), C22(H22), C23(H23),
 C24(H24), C25(H25), C26(H26), C32(H32), C33(H33), C34(H34), C35(H35), C36(H36),
  C42(H42), C43(H43), C44(H44), C45(H45), C46(H46)
;
_olex2_submission_special_instructions 'No special instructions were received'

loop_
_space_group_symop_operation_xyz
'x, y, z'
'-x, y+1/2, -z+1/2'
'-x, -y, -z'
'x, -y-1/2, z-1/2'

loop_
_atom_site_label
_atom_site_type_symbol
_atom_site_fract_x
_atom_site_fract_y
_atom_site_fract_z
_atom_site_U_iso_or_equiv
_atom_site_adp_type
_atom_site_occupancy
_atom_site_site_symmetry_order
_atom_site_calc_flag
_atom_site_refinement_flags_posn
Pd1 Pd 0.65946(2) 0.65766(2) 0.12958(2) 0.01623(4) Uani 1 1 d .
Cl1 Cl 0.49332(4) 0.66466(2) -0.02755(3) 0.03468(10) Uani 1 1 d .
Cl2 Cl 0.82011(4) 0.66612(2) 0.05405(3) 0.03627(10) Uani 1 1 d .
P1 P 0.49651(3) 0.65296(2) 0.18939(2) 0.01574(7) Uani 1 1 d .
P2 P 0.82291(3) 0.64738(2) 0.27499(2) 0.01583(7) Uani 1 1 d .
O1 O 0.65714(10) 0.57415(4) 0.44196(7) 0.01964(19) Uani 1 1 d .
N1 N 0.53207(11) 0.64414(5) 0.30884(8) 0.0169(2) Uani 1 1 d .
N2 N 0.78824(11) 0.64255(5) 0.37676(8) 0.0176(2) Uani 1 1 d .
N3 N 0.66159(12) 0.67819(6) 0.48340(8) 0.0195(2) Uani 1 1 d .
H3 H 0.6629(18) 0.7150(9) 0.4641(13) 0.029(5) Uiso 1 1 d .
C1 C 0.41338(14) 0.63772(7) 0.33743(10) 0.0228(3) Uani 1 1 d .
H1A H 0.408697 0.596006 0.359792 0.027 Uiso 1 1 calc R
H1B H 0.332742 0.645359 0.279426 0.027 Uiso 1 1 calc R
C2 C 0.41781(15) 0.68119(7) 0.41881(11) 0.0269(3) Uani 1 1 d .
H2A H 0.414737 0.722892 0.394237 0.032 Uiso 1 1 calc R
H2B H 0.338701 0.674920 0.436825 0.032 Uiso 1 1 calc R
C3 C 0.54019(15) 0.67357(7) 0.50921(10) 0.0248(3) Uani 1 1 d .
H3A H 0.542156 0.705003 0.557888 0.030 Uiso 1 1 calc R
H3B H 0.537968 0.633839 0.539303 0.030 Uiso 1 1 calc R
C4 C 0.78118(15) 0.66962(7) 0.57408(10) 0.0257(3) Uani 1 1 d .
H4A H 0.776932 0.629745 0.603097 0.031 Uiso 1 1 calc R
H4B H 0.782577 0.700768 0.623052 0.031 Uiso 1 1 calc R
C5 C 0.90593(15) 0.67387(8) 0.55053(11) 0.0285(3) Uani 1 1 d .
H5A H 0.982796 0.664210 0.610235 0.034 Uiso 1 1 calc R
H5B H 0.916626 0.715693 0.531212 0.034 Uiso 1 1 calc R
C6 C 0.90462(14) 0.63141(7) 0.46809(10) 0.0234(3) Uani 1 1 d .
H6A H 0.986884 0.636896 0.453899 0.028 Uiso 1 1 calc R
H6B H 0.902283 0.589313 0.489606 0.028 Uiso 1 1 calc R
C7 C 0.65132(16) 0.52185(6) 0.38440(12) 0.0266(3) Uani 1 1 d .
H7A H 0.739799 0.502930 0.404380 0.032 Uiso 1 1 calc R
H7B H 0.624032 0.533014 0.314155 0.032 Uiso 1 1 calc R
C8 C 0.55423(17) 0.47836(7) 0.39859(12) 0.0294(3) Uani 1 1 d .
H8 H 0.573085 0.461589 0.462145 0.035 Uiso 1 1 calc R
C9 C 0.4449(2) 0.46199(8) 0.32878(15) 0.0396(4) Uani 1 1 d .
H9A H 0.422(2) 0.4773(11) 0.2627(18) 0.060(7) Uiso 1 1 d .
H9B H 0.384(2) 0.4320(11) 0.3377(18) 0.063(7) Uiso 1 1 d .
C11 C 0.38205(14) 0.59235(6) 0.12806(10) 0.0221(3) Uani 1 1 d .
C12 C 0.43521(16) 0.54096(7) 0.10095(11) 0.0266(3) Uani 1 1 d .
H12 H 0.525939 0.540534 0.108018 0.032 Uiso 1 1 calc R
C13 C 0.35771(19) 0.49037(8) 0.06376(12) 0.0350(4) Uani 1 1 d .
H13 H 0.395673 0.455720 0.046141 0.042 Uiso 1 1 calc R
C14 C 0.2253(2) 0.49071(9) 0.05254(14) 0.0421(4) Uani 1 1 d .
H14 H 0.172387 0.456062 0.028175 0.051 Uiso 1 1 calc R
C15 C 0.17013(18) 0.54164(9) 0.07691(14) 0.0404(4) Uani 1 1 d .
H15 H 0.078863 0.541958 0.068238 0.048 Uiso 1 1 calc R
C16 C 0.24698(15) 0.59246(8) 0.11403(12) 0.0302(3) Uani 1 1 d .
H16 H 0.207754 0.627292 0.129879 0.036 Uiso 1 1 calc R
C21 C 0.40454(13) 0.72343(6) 0.16149(10) 0.0181(2) Uani 1 1 d .
C22 C 0.29325(14) 0.73204(7) 0.07726(10) 0.0231(3) Uani 1 1 d .
H22 H 0.261276 0.700103 0.031589 0.028 Uiso 1 1 calc R
C23 C 0.22902(15) 0.78726(7) 0.06002(11) 0.0268(3) Uani 1 1 d .
H23 H 0.151707 0.792572 0.003475 0.032 Uiso 1 1 calc R
C24 C 0.27706(16) 0.83477(7) 0.12488(12) 0.0279(3) Uani 1 1 d .
H24 H 0.232951 0.872493 0.112502 0.033 Uiso 1 1 calc R
C25 C 0.38939(16) 0.82706(7) 0.20765(11) 0.0257(3) Uani 1 1 d .
H25 H 0.423232 0.859670 0.251598 0.031 Uiso 1 1 calc R
C26 C 0.45234(14) 0.77167(6) 0.22625(10) 0.0208(3) Uani 1 1 d .
H26 H 0.528691 0.766395 0.283529 0.025 Uiso 1 1 calc R
C31 C 0.91783(14) 0.58002(6) 0.26960(10) 0.0221(3) Uani 1 1 d .
C32 C 0.85008(17) 0.53321(7) 0.20947(12) 0.0307(3) Uani 1 1 d .
H32 H 0.759740 0.538405 0.169648 0.037 Uiso 1 1 calc R
C33 C 0.9123(2) 0.47894(8) 0.20664(15) 0.0441(5) Uani 1 1 d .
H33 H 0.864643 0.447518 0.164746 0.053 Uiso 1 1 calc R
C34 C 1.0431(2) 0.47063(9) 0.26458(15) 0.0482(5) Uani 1 1 d .
H34 H 1.085223 0.433295 0.263356 0.058 Uiso 1 1 calc R
C35 C 1.1129(2) 0.51670(9) 0.32447(15) 0.0453(5) Uani 1 1 d .
H35 H 1.203150 0.511075 0.364119 0.054 Uiso 1 1 calc R
C36 C 1.05126(16) 0.57120(8) 0.32675(13) 0.0332(4) Uani 1 1 d .
H36 H 1.100095 0.602818 0.367487 0.040 Uiso 1 1 calc R
C41 C 0.93676(13) 0.71063(6) 0.29671(10) 0.0190(3) Uani 1 1 d .
C42 C 1.04367(14) 0.71105(7) 0.26396(11) 0.0258(3) Uani 1 1 d .
H42 H 1.059034 0.677448 0.229119 0.031 Uiso 1 1 calc R
C43 C 1.12720(15) 0.76039(8) 0.28227(12) 0.0311(3) Uani 1 1 d .
H43 H 1.200202 0.760298 0.260462 0.037 Uiso 1 1 calc R
C44 C 1.10501(16) 0.80965(7) 0.33197(12) 0.0337(4) Uani 1 1 d .
H44 H 1.163656 0.842999 0.345197 0.040 Uiso 1 1 calc R
C45 C 0.99761(17) 0.81071(7) 0.36266(12) 0.0317(3) Uani 1 1 d .
H45 H 0.981576 0.845002 0.395743 0.038 Uiso 1 1 calc R
C46 C 0.91315(15) 0.76123(6) 0.34480(10) 0.0234(3) Uani 1 1 d .
H46 H 0.839170 0.761963 0.365479 0.028 Uiso 1 1 calc R
B1 B 0.65937(15) 0.63129(7) 0.39431(10) 0.0162(3) Uani 1 1 d .

loop_
_atom_site_aniso_label
_atom_site_aniso_U_11
_atom_site_aniso_U_22
_atom_site_aniso_U_33
_atom_site_aniso_U_23
_atom_site_aniso_U_13
_atom_site_aniso_U_12
Pd1 0.02245(6) 0.01534(5) 0.01261(5) 0.00028(3) 0.00833(4) 0.00041(4)
Cl1 0.0423(2) 0.0444(2) 0.01420(16) 0.00394(14) 0.00612(15) 0.02031(18)
Cl2 0.0436(2) 0.0461(2) 0.0298(2) -0.01123(17) 0.02629(18) -0.01936(18)
P1 0.01680(15) 0.01713(16) 0.01260(15) -0.00061(11) 0.00438(12) 0.00164(12)
P2 0.01658(15) 0.01647(15) 0.01567(15) -0.00132(12) 0.00724(12) -0.00221(12)
O1 0.0252(5) 0.0158(4) 0.0189(5) 0.0010(4) 0.0090(4) -0.0012(4)
N1 0.0163(5) 0.0224(5) 0.0133(5) 0.0007(4) 0.0067(4) 0.0015(4)
N2 0.0159(5) 0.0237(6) 0.0121(5) -0.0005(4) 0.0034(4) -0.0031(4)
N3 0.0268(6) 0.0181(5) 0.0145(5) -0.0003(4) 0.0084(4) -0.0015(5)
C1 0.0188(6) 0.0308(7) 0.0217(7) 0.0013(6) 0.0109(5) 0.0020(5)
C2 0.0284(7) 0.0331(8) 0.0237(7) 0.0019(6) 0.0148(6) 0.0085(6)
C3 0.0321(8) 0.0287(7) 0.0184(6) 0.0006(6) 0.0150(6) 0.0044(6)
C4 0.0315(8) 0.0309(8) 0.0126(6) -0.0021(5) 0.0053(6) -0.0055(6)
C5 0.0278(7) 0.0376(8) 0.0159(6) -0.0033(6) 0.0028(6) -0.0099(6)
C6 0.0172(6) 0.0336(8) 0.0164(6) 0.0007(5) 0.0024(5) -0.0024(6)
C7 0.0343(8) 0.0171(6) 0.0332(8) -0.0019(6) 0.0180(6) 0.0002(6)
C8 0.0416(9) 0.0185(7) 0.0295(8) 0.0040(6) 0.0144(7) -0.0020(6)
C9 0.0436(10) 0.0298(9) 0.0408(10) 0.0091(7) 0.0092(8) -0.0078(7)
C11 0.0241(7) 0.0239(7) 0.0163(6) -0.0028(5) 0.0046(5) -0.0025(5)
C12 0.0311(8) 0.0252(7) 0.0214(7) -0.0036(6) 0.0066(6) -0.0004(6)
C13 0.0488(10) 0.0257(8) 0.0274(8) -0.0083(6) 0.0097(7) -0.0045(7)
C14 0.0498(11) 0.0365(9) 0.0349(9) -0.0130(7) 0.0086(8) -0.0200(8)
C15 0.0306(9) 0.0485(11) 0.0391(10) -0.0113(8) 0.0086(7) -0.0154(8)
C16 0.0261(7) 0.0339(8) 0.0284(8) -0.0074(6) 0.0071(6) -0.0046(6)
C21 0.0184(6) 0.0203(6) 0.0166(6) 0.0020(5) 0.0075(5) 0.0028(5)
C22 0.0217(7) 0.0277(7) 0.0190(6) 0.0011(5) 0.0063(5) 0.0042(5)
C23 0.0229(7) 0.0344(8) 0.0242(7) 0.0093(6) 0.0096(6) 0.0104(6)
C24 0.0330(8) 0.0244(7) 0.0331(8) 0.0106(6) 0.0199(7) 0.0106(6)
C25 0.0346(8) 0.0196(7) 0.0278(7) 0.0012(6) 0.0171(6) -0.0003(6)
C26 0.0227(6) 0.0217(7) 0.0189(6) 0.0023(5) 0.0085(5) -0.0005(5)
C31 0.0260(7) 0.0205(7) 0.0231(7) 0.0008(5) 0.0127(6) 0.0021(5)
C32 0.0335(8) 0.0228(7) 0.0339(8) -0.0038(6) 0.0098(7) 0.0012(6)
C33 0.0566(12) 0.0225(8) 0.0476(11) -0.0069(7) 0.0117(9) 0.0061(8)
C34 0.0645(13) 0.0304(9) 0.0473(11) 0.0017(8) 0.0167(10) 0.0234(9)
C35 0.0397(10) 0.0439(11) 0.0459(11) -0.0003(8) 0.0073(8) 0.0188(8)
C36 0.0295(8) 0.0327(8) 0.0344(9) -0.0052(7) 0.0075(7) 0.0058(7)
C41 0.0181(6) 0.0195(6) 0.0187(6) 0.0011(5) 0.0056(5) -0.0035(5)
C42 0.0230(7) 0.0295(8) 0.0260(7) 0.0035(6) 0.0103(6) -0.0016(6)
C43 0.0212(7) 0.0384(9) 0.0316(8) 0.0139(7) 0.0068(6) -0.0058(6)
C44 0.0298(8) 0.0281(8) 0.0332(8) 0.0113(6) -0.0012(7) -0.0117(6)
C45 0.0388(9) 0.0194(7) 0.0296(8) 0.0010(6) 0.0033(7) -0.0049(6)
C46 0.0257(7) 0.0210(7) 0.0226(7) 0.0004(5) 0.0075(6) -0.0015(5)
B1 0.0196(7) 0.0162(6) 0.0131(6) -0.0007(5) 0.0061(5) -0.0013(5)

loop_
_atom_type_symbol
_atom_type_description
_atom_type_scat_dispersion_real
_atom_type_scat_dispersion_imag
_atom_type_scat_source
C C 0.0033 0.0016 'International Tables Vol C Tables 4.2.6.8 and 6.1.1.4'
H H 0.0000 0.0000 'International Tables Vol C Tables 4.2.6.8 and 6.1.1.4'
B B 0.0013 0.0007 'International Tables Vol C Tables 4.2.6.8 and 6.1.1.4'
Cl Cl 0.1484 0.1585 'International Tables Vol C Tables 4.2.6.8 and 6.1.1.4'
N N 0.0061 0.0033 'International Tables Vol C Tables 4.2.6.8 and 6.1.1.4'
O O 0.0106 0.0060 'International Tables Vol C Tables 4.2.6.8 and 6.1.1.4'
P P 0.1023 0.0942 'International Tables Vol C Tables 4.2.6.8 and 6.1.1.4'
Pd Pd -0.9988 1.0072 'International Tables Vol C Tables 4.2.6.8 and 6.1.1.4'

loop_
_geom_angle_atom_site_label_1
_geom_angle_atom_site_label_2
_geom_angle_atom_site_label_3
_geom_angle
Cl1 Pd1 Cl2 88.673(18)
P1 Pd1 Cl1 86.890(16)
P1 Pd1 Cl2 175.295(15)
P1 Pd1 P2 95.441(15)
P2 Pd1 Cl1 176.786(13)
P2 Pd1 Cl2 89.053(17)
N1 P1 Pd1 119.69(4)
N1 P1 C11 106.85(6)
N1 P1 C21 103.95(6)
C11 P1 Pd1 109.60(5)
C21 P1 Pd1 108.52(4)
C21 P1 C11 107.58(7)
N2 P2 Pd1 119.95(4)
N2 P2 C31 107.08(6)
N2 P2 C41 104.40(6)
C31 P2 Pd1 108.04(5)
C41 P2 Pd1 110.13(5)
C41 P2 C31 106.46(7)
C7 O1 B1 116.03(11)
C1 N1 P1 113.76(9)
C1 N1 B1 111.94(10)
B1 N1 P1 133.47(9)
C6 N2 P2 114.87(9)
C6 N2 B1 110.86(11)
B1 N2 P2 132.20(9)
C3 N3 H3 105.3(12)
C3 N3 C4 109.38(11)
C3 N3 B1 112.59(11)
C4 N3 H3 107.3(12)
C4 N3 B1 112.21(11)
B1 N3 H3 109.7(12)
N1 C1 H1A 109.3
N1 C1 H1B 109.3
N1 C1 C2 111.45(12)
H1A C1 H1B 108.0
C2 C1 H1A 109.3
C2 C1 H1B 109.3
C1 C2 H2A 109.1
C1 C2 H2B 109.1
H2A C2 H2B 107.8
C3 C2 C1 112.62(12)
C3 C2 H2A 109.1
C3 C2 H2B 109.1
N3 C3 C2 110.55(11)
N3 C3 H3A 109.5
N3 C3 H3B 109.5
C2 C3 H3A 109.5
C2 C3 H3B 109.5
H3A C3 H3B 108.1
N3 C4 H4A 109.5
N3 C4 H4B 109.5
N3 C4 C5 110.77(12)
H4A C4 H4B 108.1
C5 C4 H4A 109.5
C5 C4 H4B 109.5
C4 C5 H5A 109.1
C4 C5 H5B 109.1
C4 C5 C6 112.43(12)
H5A C5 H5B 107.9
C6 C5 H5A 109.1
C6 C5 H5B 109.1
N2 C6 C5 111.61(12)
N2 C6 H6A 109.3
N2 C6 H6B 109.3
C5 C6 H6A 109.3
C5 C6 H6B 109.3
H6A C6 H6B 108.0
O1 C7 H7A 109.8
O1 C7 H7B 109.8
O1 C7 C8 109.50(12)
H7A C7 H7B 108.2
C8 C7 H7A 109.8
C8 C7 H7B 109.8
C7 C8 H8 118.0
C9 C8 C7 123.96(16)
C9 C8 H8 118.0
C8 C9 H9A 121.1(14)
C8 C9 H9B 123.6(14)
H9A C9 H9B 115(2)
C12 C11 P1 117.62(11)
C12 C11 C16 118.20(14)
C16 C11 P1 123.96(11)
C11 C12 H12 119.4
C13 C12 C11 121.24(15)
C13 C12 H12 119.4
C12 C13 H13 120.1
C14 C13 C12 119.81(16)
C14 C13 H13 120.1
C13 C14 H14 120.1
C13 C14 C15 119.81(16)
C15 C14 H14 120.1
C14 C15 H15 119.6
C14 C15 C16 120.70(17)
C16 C15 H15 119.7
C11 C16 H16 119.9
C15 C16 C11 120.19(16)
C15 C16 H16 119.9
C22 C21 P1 123.16(11)
C22 C21 C26 118.98(13)
C26 C21 P1 117.79(10)
C21 C22 H22 120.0
C23 C22 C21 120.07(14)
C23 C22 H22 120.0
C22 C23 H23 119.8
C24 C23 C22 120.44(14)
C24 C23 H23 119.8
C23 C24 H24 120.0
C25 C24 C23 119.90(14)
C25 C24 H24 120.0
C24 C25 H25 120.1
C24 C25 C26 119.88(14)
C26 C25 H25 120.1
C21 C26 H26 119.7
C25 C26 C21 120.68(13)
C25 C26 H26 119.7
C32 C31 P2 117.41(11)
C32 C31 C36 118.12(14)
C36 C31 P2 124.33(12)
C31 C32 H32 119.5
C33 C32 C31 121.08(16)
C33 C32 H32 119.5
C32 C33 H33 120.0
C34 C33 C32 120.08(17)
C34 C33 H33 120.0
C33 C34 H34 120.0
C33 C34 C35 119.91(17)
C35 C34 H34 120.0
C34 C35 H35 119.9
C34 C35 C36 120.12(17)
C36 C35 H35 119.9
C31 C36 H36 119.7
C35 C36 C31 120.68(16)
C35 C36 H36 119.7
C42 C41 P2 122.41(11)
C46 C41 P2 118.45(11)
C46 C41 C42 119.11(13)
C41 C42 H42 120.0
C43 C42 C41 120.10(15)
C43 C42 H42 120.0
C42 C43 H43 119.8
C44 C43 C42 120.41(15)
C44 C43 H43 119.8
C43 C44 H44 119.8
C43 C44 C45 120.31(14)
C45 C44 H44 119.8
C44 C45 H45 120.1
C44 C45 C46 119.72(16)
C46 C45 H45 120.1
C41 C46 H46 119.8
C45 C46 C41 120.32(15)
C45 C46 H46 119.8
O1 B1 N1 113.06(11)
O1 B1 N2 113.26(11)
O1 B1 N3 100.05(10)
N1 B1 N2 116.67(11)
N1 B1 N3 106.24(10)
N2 B1 N3 105.53(10)

loop_
_geom_bond_atom_site_label_1
_geom_bond_atom_site_label_2
_geom_bond_distance
Pd1 Cl1 2.3599(4)
Pd1 Cl2 2.3710(4)
Pd1 P1 2.2287(4)
Pd1 P2 2.2369(4)
P1 N1 1.6539(11)
P1 C11 1.8334(14)
P1 C21 1.8226(14)
P2 N2 1.6557(12)
P2 C31 1.8329(15)
P2 C41 1.8215(14)
O1 C7 1.4215(17)
O1 B1 1.4515(17)
N1 C1 1.4906(17)
N1 B1 1.5200(18)
N2 C6 1.4921(17)
N2 B1 1.5247(18)
N3 H3 0.867(19)
N3 C3 1.4923(19)
N3 C4 1.4969(18)
N3 B1 1.6574(18)
C1 H1A 0.9900
C1 H1B 0.9900
C1 C2 1.516(2)
C2 H2A 0.9900
C2 H2B 0.9900
C2 C3 1.509(2)
C3 H3A 0.9900
C3 H3B 0.9900
C4 H4A 0.9900
C4 H4B 0.9900
C4 C5 1.509(2)
C5 H5A 0.9900
C5 H5B 0.9900
C5 C6 1.523(2)
C6 H6A 0.9900
C6 H6B 0.9900
C7 H7A 0.9900
C7 H7B 0.9900
C7 C8 1.495(2)
C8 H8 0.9500
C8 C9 1.308(2)
C9 H9A 0.97(2)
C9 H9B 0.98(3)
C11 C12 1.397(2)
C11 C16 1.402(2)
C12 H12 0.9500
C12 C13 1.392(2)
C13 H13 0.9500
C13 C14 1.383(3)
C14 H14 0.9500
C14 C15 1.384(3)
C15 H15 0.9500
C15 C16 1.393(2)
C16 H16 0.9500
C21 C22 1.3936(19)
C21 C26 1.4000(19)
C22 H22 0.9500
C22 C23 1.389(2)
C23 H23 0.9500
C23 C24 1.389(2)
C24 H24 0.9500
C24 C25 1.385(2)
C25 H25 0.9500
C25 C26 1.387(2)
C26 H26 0.9500
C31 C32 1.390(2)
C31 C36 1.401(2)
C32 H32 0.9500
C32 C33 1.389(2)
C33 H33 0.9500
C33 C34 1.379(3)
C34 H34 0.9500
C34 C35 1.383(3)
C35 H35 0.9500
C35 C36 1.389(2)
C36 H36 0.9500
C41 C42 1.399(2)
C41 C46 1.395(2)
C42 H42 0.9500
C42 C43 1.386(2)
C43 H43 0.9500
C43 C44 1.380(3)
C44 H44 0.9500
C44 C45 1.385(3)
C45 H45 0.9500
C45 C46 1.394(2)
C46 H46 0.9500

loop_
_geom_torsion_atom_site_label_1
_geom_torsion_atom_site_label_2
_geom_torsion_atom_site_label_3
_geom_torsion_atom_site_label_4
_geom_torsion
Pd1 P1 N1 C1 -176.19(8)
Pd1 P1 N1 B1 -7.71(15)
Pd1 P1 C11 C12 34.29(13)
Pd1 P1 C11 C16 -151.07(12)
Pd1 P1 C21 C22 92.34(12)
Pd1 P1 C21 C26 -84.85(11)
Pd1 P2 N2 C6 175.82(8)
Pd1 P2 N2 B1 14.02(14)
Pd1 P2 C31 C32 -30.76(13)
Pd1 P2 C31 C36 153.66(13)
Pd1 P2 C41 C42 -87.40(12)
Pd1 P2 C41 C46 90.31(11)
P1 N1 C1 C2 -128.45(11)
P1 N1 B1 O1 -116.65(13)
P1 N1 B1 N2 17.31(19)
P1 N1 B1 N3 134.59(11)
P1 C11 C12 C13 173.02(12)
P1 C11 C16 C15 -172.61(13)
P1 C21 C22 C23 -179.11(11)
P1 C21 C26 C25 177.97(11)
P2 N2 C6 C5 132.37(11)
P2 N2 B1 O1 113.05(13)
P2 N2 B1 N1 -20.82(19)
P2 N2 B1 N3 -138.49(11)
P2 C31 C32 C33 -175.26(15)
P2 C31 C36 C35 174.36(15)
P2 C41 C42 C43 179.87(11)
P2 C41 C46 C45 -179.82(11)
O1 C7 C8 C9 115.57(19)
N1 P1 C11 C12 -96.79(12)
N1 P1 C11 C16 77.85(14)
N1 P1 C21 C22 -139.25(12)
N1 P1 C21 C26 43.56(12)
N1 C1 C2 C3 -57.42(17)
N2 P2 C31 C32 99.73(13)
N2 P2 C31 C36 -75.84(15)
N2 P2 C41 C42 142.57(12)
N2 P2 C41 C46 -39.71(12)
N3 C4 C5 C6 -53.44(17)
C1 N1 B1 O1 51.99(15)
C1 N1 B1 N2 -174.05(11)
C1 N1 B1 N3 -56.77(14)
C1 C2 C3 N3 54.55(17)
C3 N3 C4 C5 179.86(13)
C3 N3 B1 O1 -62.99(13)
C3 N3 B1 N1 54.78(14)
C3 N3 B1 N2 179.26(11)
C4 N3 C3 C2 -179.22(12)
C4 N3 B1 O1 60.93(13)
C4 N3 B1 N1 178.70(11)
C4 N3 B1 N2 -56.82(14)
C4 C5 C6 N2 57.03(17)
C6 N2 B1 O1 -49.30(15)
C6 N2 B1 N1 176.83(11)
C6 N2 B1 N3 59.16(13)
C7 O1 B1 N1 65.84(15)
C7 O1 B1 N2 -69.72(15)
C7 O1 B1 N3 178.42(11)
C11 P1 N1 C1 -51.01(11)
C11 P1 N1 B1 117.47(13)
C11 P1 C21 C22 -26.17(14)
C11 P1 C21 C26 156.64(11)
C11 C12 C13 C14 0.5(3)
C12 C11 C16 C15 2.0(2)
C12 C13 C14 C15 1.0(3)
C13 C14 C15 C16 -0.9(3)
C14 C15 C16 C11 -0.6(3)
C16 C11 C12 C13 -1.9(2)
C21 P1 N1 C1 62.59(11)
C21 P1 N1 B1 -128.92(13)
C21 P1 C11 C12 152.10(11)
C21 P1 C11 C16 -33.25(15)
C21 C22 C23 C24 1.8(2)
C22 C21 C26 C25 0.7(2)
C22 C23 C24 C25 -0.3(2)
C23 C24 C25 C26 -1.0(2)
C24 C25 C26 C21 0.8(2)
C26 C21 C22 C23 -2.0(2)
C31 P2 N2 C6 52.39(11)
C31 P2 N2 B1 -109.42(13)
C31 P2 C41 C42 29.49(14)
C31 P2 C41 C46 -152.80(11)
C31 C32 C33 C34 0.5(3)
C32 C31 C36 C35 -1.2(3)
C32 C33 C34 C35 -0.9(3)
C33 C34 C35 C36 0.4(3)
C34 C35 C36 C31 0.7(3)
C36 C31 C32 C33 0.6(3)
C41 P2 N2 C6 -60.26(11)
C41 P2 N2 B1 137.94(13)
C41 P2 C31 C32 -149.04(12)
C41 P2 C31 C36 35.39(15)
C41 C42 C43 C44 -0.6(2)
C42 C41 C46 C45 -2.0(2)
C42 C43 C44 C45 -1.1(2)
C43 C44 C45 C46 1.2(2)
C44 C45 C46 C41 0.3(2)
C46 C41 C42 C43 2.2(2)
B1 O1 C7 C8 -136.77(13)
B1 N1 C1 C2 60.54(15)
B1 N2 C6 C5 -61.97(15)
B1 N3 C3 C2 -53.74(15)
B1 N3 C4 C5 54.16(16)
